data_7029388
loop_
_publ_author_name
'Gal\'ajov, Miguel'
'Garc\'ia, Carlos'
'G\'omez, Manuel'
'G\'omez-Sal, Pilar'

_publ_section_title
;
 Alkyl chlorido hydridotris(3,5-dimethylpyrazolyl)borate imido niobium and
 tantalum(v) complexes: synthesis, conformational states of alkyl groups
 in solid and solution, X-ray diffraction and multinuclear magnetic
 resonance spectroscopy studies.
;
_journal_issue 15
_journal_name_full 'Dalton transactions (Cambridge, England : 2003)'
_journal_page_first 5747
_journal_page_last 5758
_journal_paper_doi 10.1039/c3dt53353k
_journal_volume 43
_journal_year 2014
_chemical_compound_source 'synthesis as described'
_chemical_formula_moiety 'C21 H36 B1 Cl1 N7 Ta1'
_chemical_formula_sum 'C21 H36 B Cl N7 Ta'
_chemical_formula_weight 613.78
_chemical_name_systematic
;
 ?
;
_space_group_IT_number 2
_symmetry_cell_setting triclinic
_symmetry_Int_Tables_number 2
_symmetry_space_group_name_Hall '-P 1'
_symmetry_space_group_name_H-M 'P -1'
_atom_sites_solution_hydrogens geom
_atom_sites_solution_primary direct
_atom_sites_solution_secondary difmap
_audit_conform_dict_location ftp://ftp.iucr.org/pub/cif_core.dic
_audit_conform_dict_name cif_core.dic
_audit_conform_dict_version 2.4
_audit_creation_date 2013-11-18T18:05:48-00:00
_audit_creation_method 'WinGX routine CIF_UPDATE'
_cell_angle_alpha 96.485(9)
_cell_angle_beta 94.684(8)
_cell_angle_gamma 94.906(12)
_cell_formula_units_Z 4
_cell_length_a 11.2722(12)
_cell_length_b 14.845(3)
_cell_length_c 15.7278(14)
_cell_measurement_reflns_used 245
_cell_measurement_temperature 200(2)
_cell_measurement_theta_max 16.24
_cell_measurement_theta_min 3.52
_cell_measurement_wavelength 0.71073
_cell_volume 2594.3(6)
_computing_cell_refinement 'Dirax/lsq (Duisenberg & Schreurs, 1989-2000)'
_computing_data_collection 'Collect (Bruker AXS BV, 1997-2004)'
_computing_data_reduction 'EvalCCD (Duisenberg & Schreurs 1990-2000)'
_computing_molecular_graphics 'Ortep-3 for Windows (Farrugia, 1997)'
_computing_publication_material 'WinGX publication routines (Farrugia, 1999)'
_computing_structure_refinement 'SHELXL-97 (Sheldrick, 2008)'
_diffrn_ambient_temperature 200(2)
_diffrn_detector 'CCD plate'
_diffrn_detector_area_resol_mean 9
_diffrn_measured_fraction_theta_full 0.967
_diffrn_measured_fraction_theta_max 0.967
_diffrn_measurement_device '95mm CCD camera on \k-goniostat'
_diffrn_measurement_device_type KappaCCD
_diffrn_measurement_method 'CCD rotation images, thick slices'
_diffrn_orient_matrix_type X=UH
_diffrn_orient_matrix_UB_11 0.01
_diffrn_orient_matrix_UB_12 0
_diffrn_orient_matrix_UB_13 0
_diffrn_orient_matrix_UB_21 0
_diffrn_orient_matrix_UB_22 0.01
_diffrn_orient_matrix_UB_23 0
_diffrn_orient_matrix_UB_31 0
_diffrn_orient_matrix_UB_32 0
_diffrn_orient_matrix_UB_33 0.01
_diffrn_radiation_monochromator graphite
_diffrn_radiation_probe x-ray
_diffrn_radiation_type MoK\a
_diffrn_radiation_wavelength 0.71073
_diffrn_reflns_av_R_equivalents 0.1005
_diffrn_reflns_av_unetI/netI 0.1934
_diffrn_reflns_limit_h_max 13
_diffrn_reflns_limit_h_min -13
_diffrn_reflns_limit_k_max 17
_diffrn_reflns_limit_k_min -17
_diffrn_reflns_limit_l_max 18
_diffrn_reflns_limit_l_min -18
_diffrn_reflns_number 15305
_diffrn_reflns_reduction_process
;
 Scaled and merged with Sortav
 R.H. Blessing, (1987) Cryst. Rev. 1, 3-58
 R.H. Blessing, (1989) J. Appl. Cryst. 22, 396-397
;
_diffrn_reflns_theta_full 25.18
_diffrn_reflns_theta_max 25.18
_diffrn_reflns_theta_min 3.05
_diffrn_source 'Enraf Nonius FR590'
_exptl_absorpt_coefficient_mu 4.361
_exptl_absorpt_correction_T_max 0.208
_exptl_absorpt_correction_T_min 0.162
_exptl_absorpt_correction_type multi-scan
_exptl_absorpt_process_details
;
 R.H. Blessing, Acta Cryst. (1995), A51, 33-38
;
_exptl_crystal_colour yellow
_exptl_crystal_density_diffrn 1.571
_exptl_crystal_density_method 'not measured'
_exptl_crystal_description prism
_exptl_crystal_F_000 1224
_exptl_crystal_size_max 0.39
_exptl_crystal_size_mid 0.28
_exptl_crystal_size_min 0.25
_refine_diff_density_max 2.715
_refine_diff_density_min -1.267
_refine_diff_density_rms 0.198
_refine_ls_extinction_method none
_refine_ls_goodness_of_fit_ref 0.957
_refine_ls_hydrogen_treatment mixed
_refine_ls_matrix_type full
_refine_ls_number_parameters 559
_refine_ls_number_reflns 9026
_refine_ls_number_restraints 0
_refine_ls_restrained_S_all 0.957
_refine_ls_R_factor_all 0.1416
_refine_ls_R_factor_gt 0.0628
_refine_ls_shift/su_max 0
_refine_ls_shift/su_mean 0
_refine_ls_structure_factor_coef Fsqd
_refine_ls_weighting_details 'calc w=1/[\s^2^(Fo^2^)+(0.0000P)^2^+0.0000P] where P=(Fo^2^+2Fc^2^)/3'
_refine_ls_weighting_scheme calc
_refine_ls_wR_factor_gt 0.1289
_refine_ls_wR_factor_ref 0.1592
_reflns_number_gt 4897
_reflns_number_total 9026
_reflns_threshold_expression >2\s(I)
_cod_data_source_file c3dt53353k.txt
_cod_data_source_block 1b
_cod_database_code 7029388

loop_
_symmetry_equiv_pos_as_xyz
'x, y, z'
'-x, -y, -z'

loop_
_atom_site_label
_atom_site_type_symbol
_atom_site_fract_x
_atom_site_fract_y
_atom_site_fract_z
_atom_site_U_iso_or_equiv
_atom_site_adp_type
_atom_site_occupancy
_atom_site_symmetry_multiplicity
_atom_site_calc_flag
_atom_site_refinement_flags
Ta1 Ta -0.30796(6) 0.72382(5) 0.95894(4) 0.0359(2) Uani 1 1 d .
Cl1 Cl -0.3036(4) 0.7907(3) 0.8271(2) 0.0505(11) Uani 1 1 d .
N1 N -0.3269(11) 0.8759(7) 1.0159(8) 0.039(3) Uani 1 1 d .
N2 N -0.4165(10) 0.8902(8) 1.0745(7) 0.033(3) Uani 1 1 d .
N3 N -0.5084(11) 0.7187(9) 0.9523(7) 0.043(3) Uani 1 1 d .
N4 N -0.5691(11) 0.7583(8) 1.0196(8) 0.038(3) Uani 1 1 d .
N5 N -0.3450(11) 0.6911(9) 1.0915(7) 0.044(3) Uani 1 1 d .
N6 N -0.4178(11) 0.7421(9) 1.1398(7) 0.039(3) Uani 1 1 d .
N7 N -0.2846(11) 0.6161(9) 0.9140(8) 0.040(3) Uani 1 1 d .
B1 B -0.4976(16) 0.8076(12) 1.0985(9) 0.039(4) Uani 1 1 d .
H1 H -0.5522 0.8299 1.1397 0.046 Uiso 1 1 calc R
C31 C -0.2962(13) 0.6342(11) 1.1427(9) 0.041(4) Uani 1 1 d .
C41 C -0.1279(18) 0.5140(14) 0.8950(13) 0.078(7) Uani 1 1 d .
H41A H -0.123 0.504 0.9544 0.117 Uiso 1 1 calc R
H41B H -0.0755 0.5667 0.8884 0.117 Uiso 1 1 calc R
H41C H -0.1046 0.4618 0.861 0.117 Uiso 1 1 calc R
C50 C -0.1212(14) 0.7568(11) 1.0147(9) 0.043(4) Uani 1 1 d .
H50A H -0.0876 0.6993 1.0189 0.052 Uiso 1 1 calc R
H50B H -0.0788 0.7867 0.9728 0.052 Uiso 1 1 calc R
C23 C -0.6867(14) 0.7421(10) 0.9993(11) 0.043(4) Uani 1 1 d .
C40 C -0.2579(16) 0.5295(13) 0.8650(10) 0.055(5) Uani 1 1 d .
C33 C -0.4205(14) 0.7157(11) 1.2187(9) 0.041(4) Uani 1 1 d .
C21 C -0.5874(18) 0.6843(12) 0.8906(11) 0.056(5) Uani 1 1 d .
C32 C -0.3428(14) 0.6472(12) 1.2219(10) 0.048(4) Uani 1 1 d .
H32 H -0.3253 0.616 1.2688 0.058 Uiso 1 1 calc R
C22 C -0.7059(16) 0.6950(11) 0.9197(11) 0.051(4) Uani 1 1 d .
H22 H -0.7793 0.6738 0.8898 0.061 Uiso 1 1 calc R
C13 C -0.4172(14) 0.9807(10) 1.1010(8) 0.037(3) Uani 1 1 d .
C34 C -0.4913(15) 0.7539(12) 1.2870(10) 0.052(4) Uani 1 1 d .
H34A H -0.5352 0.801 1.2664 0.079 Uiso 1 1 calc R
H34B H -0.4385 0.779 1.3365 0.079 Uiso 1 1 calc R
H34C H -0.5462 0.7066 1.3022 0.079 Uiso 1 1 calc R
C11 C -0.2757(13) 0.9564(11) 1.0105(9) 0.040(4) Uani 1 1 d .
C10 C -0.1734(16) 0.9747(11) 0.9572(10) 0.052(4) Uani 1 1 d .
H10A H -0.1528 0.9181 0.9291 0.078 Uiso 1 1 calc R
H10B H -0.1056 1.0044 0.9936 0.078 Uiso 1 1 calc R
H10C H -0.1966 1.0131 0.9148 0.078 Uiso 1 1 calc R
C12 C -0.3276(16) 1.0264(13) 1.0612(10) 0.055(5) Uani 1 1 d .
H12 H -0.3063 1.0888 1.0666 0.065 Uiso 1 1 calc R
C20 C -0.5653(18) 0.6333(12) 0.8068(11) 0.064(5) Uani 1 1 d .
H20A H -0.4808 0.6354 0.8019 0.096 Uiso 1 1 calc R
H20B H -0.603 0.6606 0.7605 0.096 Uiso 1 1 calc R
H20C H -0.5978 0.571 0.8043 0.096 Uiso 1 1 calc R
C51 C -0.0893(16) 0.8141(13) 1.1000(10) 0.059(5) Uani 1 1 d .
H51A H -0.0041 0.8204 1.113 0.089 Uiso 1 1 calc R
H51B H -0.1265 0.7851 1.144 0.089 Uiso 1 1 calc R
H51C H -0.1171 0.8731 1.0975 0.089 Uiso 1 1 calc R
C14 C -0.4954(16) 1.0196(13) 1.1605(10) 0.059(5) Uani 1 1 d .
H14A H -0.5492 0.9721 1.1765 0.088 Uiso 1 1 calc R
H14B H -0.5404 1.0625 1.1337 0.088 Uiso 1 1 calc R
H14C H -0.4484 1.0501 1.2109 0.088 Uiso 1 1 calc R
C30 C -0.2128(15) 0.5682(12) 1.1151(10) 0.055(5) Uani 1 1 d .
H30A H -0.1948 0.5753 1.0574 0.083 Uiso 1 1 calc R
H30B H -0.2486 0.5075 1.117 0.083 Uiso 1 1 calc R
H30C H -0.1403 0.5788 1.1528 0.083 Uiso 1 1 calc R
C24 C -0.7737(14) 0.7710(12) 1.0587(12) 0.056(5) Uani 1 1 d .
H24A H -0.7325 0.806 1.1091 0.084 Uiso 1 1 calc R
H24B H -0.8179 0.7183 1.0746 0.084 Uiso 1 1 calc R
H24C H -0.8278 0.8076 1.0311 0.084 Uiso 1 1 calc R
C42 C -0.347(2) 0.4469(13) 0.8792(13) 0.078(6) Uani 1 1 d .
H42A H -0.4267 0.4585 0.8612 0.117 Uiso 1 1 calc R
H42B H -0.3408 0.4387 0.939 0.117 Uiso 1 1 calc R
H42C H -0.3267 0.3929 0.846 0.117 Uiso 1 1 calc R
C43 C -0.270(2) 0.5395(14) 0.7716(11) 0.082(7) Uani 1 1 d .
H43A H -0.3515 0.548 0.754 0.122 Uiso 1 1 calc R
H43B H -0.2477 0.4857 0.7394 0.122 Uiso 1 1 calc R
H43C H -0.2188 0.5914 0.7611 0.122 Uiso 1 1 calc R
Ta1A Ta 0.19230(6) 0.79632(4) 0.46907(4) 0.03254(19) Uani 1 1 d .
Cl1A Cl 0.1927(4) 0.6984(3) 0.3371(2) 0.0509(10) Uani 1 1 d .
N1A N 0.1906(11) 0.6553(8) 0.5304(8) 0.041(3) Uani 1 1 d .
N2A N 0.1089(12) 0.6373(10) 0.5867(8) 0.049(4) Uani 1 1 d .
N3A N -0.0060(10) 0.7636(8) 0.4706(7) 0.033(3) Uani 1 1 d .
N4A N -0.0565(10) 0.7309(7) 0.5398(7) 0.028(3) Uani 1 1 d .
N5A N 0.1613(10) 0.8497(8) 0.6027(6) 0.031(3) Uani 1 1 d .
N6A N 0.0962(11) 0.7996(9) 0.6535(7) 0.042(3) Uani 1 1 d .
N7A N 0.2010(11) 0.8994(8) 0.4182(7) 0.034(3) Uani 1 1 d .
B1A B 0.0257(15) 0.7118(13) 0.6156(10) 0.038(4) Uani 1 1 d .
H1A H -0.0232 0.6896 0.659 0.046 Uiso 1 1 calc R
C21A C -0.0941(13) 0.7742(11) 0.4130(9) 0.039(4) Uani 1 1 d .
C31A C 0.2029(13) 0.9283(10) 0.6508(9) 0.037(4) Uani 1 1 d .
C30A C 0.2811(16) 1.0056(13) 0.6199(10) 0.060(5) Uani 1 1 d .
H30D H 0.2929 0.99 0.5605 0.089 Uiso 1 1 calc R
H30E H 0.3571 1.0145 0.6535 0.089 Uiso 1 1 calc R
H30F H 0.2422 1.0607 0.6264 0.089 Uiso 1 1 calc R
C32A C 0.1666(15) 0.9275(13) 0.7331(10) 0.052(5) Uani 1 1 d .
H32A H 0.1836 0.9737 0.7786 0.063 Uiso 1 1 calc R
C42A C 0.1286(17) 1.0446(13) 0.3885(12) 0.069(6) Uani 1 1 d .
H42D H 0.0487 1.017 0.3719 0.104 Uiso 1 1 calc R
H42E H 0.1444 1.0953 0.357 0.104 Uiso 1 1 calc R
H42F H 0.1369 1.0654 0.449 0.104 Uiso 1 1 calc R
C41A C 0.2000(19) 0.9373(12) 0.2742(10) 0.068(6) Uani 1 1 d .
H41D H 0.1194 0.9101 0.2603 0.102 Uiso 1 1 calc R
H41E H 0.2547 0.8924 0.2621 0.102 Uiso 1 1 calc R
H41F H 0.2145 0.9864 0.2403 0.102 Uiso 1 1 calc R
C34A C 0.0353(16) 0.8109(15) 0.8043(10) 0.073(6) Uani 1 1 d .
H34D H -0.0019 0.7508 0.7842 0.11 Uiso 1 1 calc R
H34E H -0.0248 0.8503 0.8194 0.11 Uiso 1 1 calc R
H34F H 0.0901 0.8084 0.8538 0.11 Uiso 1 1 calc R
C40A C 0.2182(14) 0.9740(11) 0.3690(8) 0.040(4) Uani 1 1 d .
C22A C -0.2057(13) 0.7483(10) 0.4447(9) 0.036(3) Uani 1 1 d .
H22A H -0.2817 0.7507 0.4177 0.043 Uiso 1 1 calc R
C43A C 0.3427(16) 1.0203(13) 0.3921(12) 0.070(6) Uani 1 1 d .
H43D H 0.3522 1.0434 0.452 0.105 Uiso 1 1 calc R
H43E H 0.3554 1.0697 0.3584 0.105 Uiso 1 1 calc R
H43F H 0.4 0.9772 0.3807 0.105 Uiso 1 1 calc R
C14A C 0.030(2) 0.5077(14) 0.6607(14) 0.087(7) Uani 1 1 d .
H14D H -0.0226 0.5513 0.6804 0.131 Uiso 1 1 calc R
H14E H 0.0727 0.4873 0.7093 0.131 Uiso 1 1 calc R
H14F H -0.0153 0.4567 0.6267 0.131 Uiso 1 1 calc R
C24A C -0.2581(14) 0.6863(13) 0.5866(9) 0.054(5) Uani 1 1 d .
H24D H -0.2117 0.6714 0.6361 0.081 Uiso 1 1 calc R
H24E H -0.3077 0.6332 0.5599 0.081 Uiso 1 1 calc R
H24F H -0.3075 0.7334 0.6038 0.081 Uiso 1 1 calc R
C10A C 0.3568(16) 0.5740(12) 0.4684(11) 0.059(5) Uani 1 1 d .
H10D H 0.3755 0.6289 0.4433 0.088 Uiso 1 1 calc R
H10E H 0.3361 0.5243 0.4236 0.088 Uiso 1 1 calc R
H10F H 0.425 0.5614 0.5042 0.088 Uiso 1 1 calc R
C20A C -0.0771(14) 0.8072(12) 0.3276(9) 0.049(4) Uani 1 1 d .
H20D H 0.0069 0.8177 0.3214 0.073 Uiso 1 1 calc R
H20E H -0.1136 0.863 0.3244 0.073 Uiso 1 1 calc R
H20F H -0.1135 0.7621 0.2824 0.073 Uiso 1 1 calc R
C51A C 0.4181(13) 0.7822(13) 0.6081(10) 0.051(5) Uani 1 1 d .
H51D H 0.5031 0.7933 0.6218 0.077 Uiso 1 1 calc R
H51E H 0.3943 0.7184 0.6072 0.077 Uiso 1 1 calc R
H51F H 0.3782 0.8164 0.6508 0.077 Uiso 1 1 calc R
C33A C 0.1023(14) 0.8471(13) 0.7343(9) 0.046(4) Uani 1 1 d .
C12A C 0.2072(14) 0.5150(12) 0.5692(10) 0.051(4) Uani 1 1 d .
H12A H 0.234 0.4578 0.5724 0.062 Uiso 1 1 calc R
C13A C 0.1153(16) 0.5500(11) 0.6089(9) 0.046(4) Uani 1 1 d .
C11A C 0.2545(15) 0.5853(12) 0.5209(10) 0.049(4) Uani 1 1 d .
C23A C -0.1770(13) 0.7185(10) 0.5247(9) 0.038(4) Uani 1 1 d .
C50A C 0.3845(11) 0.8115(10) 0.5200(9) 0.033(3) Uani 1 1 d .
H50C H 0.4279 0.7772 0.4786 0.039 Uiso 1 1 calc R
H50D H 0.4137 0.8751 0.5218 0.039 Uiso 1 1 calc R

loop_
_atom_site_aniso_label
_atom_site_aniso_U_11
_atom_site_aniso_U_22
_atom_site_aniso_U_33
_atom_site_aniso_U_23
_atom_site_aniso_U_13
_atom_site_aniso_U_12
Ta1 0.0349(4) 0.0464(5) 0.0278(3) 0.0041(3) 0.0028(3) 0.0119(3)
Cl1 0.055(3) 0.067(3) 0.0327(19) 0.0100(19) 0.0079(17) 0.019(2)
N1 0.032(7) 0.008(6) 0.072(9) 0.005(6) -0.009(6) -0.010(5)
N2 0.027(6) 0.046(8) 0.027(6) 0.004(5) 0.008(5) 0.011(6)
N3 0.041(8) 0.059(9) 0.032(7) 0.010(6) 0.005(6) 0.017(7)
N4 0.031(7) 0.038(8) 0.047(7) 0.006(6) -0.002(6) 0.015(6)
N5 0.039(8) 0.058(9) 0.039(7) 0.015(6) 0.004(6) 0.028(7)
N6 0.031(7) 0.051(8) 0.035(7) 0.011(6) 0.004(5) 0.003(6)
N7 0.030(7) 0.043(8) 0.047(7) 0.008(6) 0.003(6) 0.008(6)
B1 0.046(11) 0.049(11) 0.020(7) -0.008(7) -0.004(7) 0.018(9)
C31 0.034(9) 0.044(10) 0.042(8) -0.002(7) -0.009(7) 0.009(7)
C41 0.077(16) 0.080(16) 0.083(14) 0.001(12) 0.011(11) 0.050(13)
C50 0.051(10) 0.050(10) 0.032(8) 0.009(7) 0.018(7) 0.005(8)
C23 0.034(9) 0.033(9) 0.064(11) 0.019(8) -0.005(8) 0.009(7)
C40 0.051(11) 0.070(13) 0.046(9) 0.007(9) 0.000(8) 0.018(10)
C33 0.040(9) 0.048(10) 0.032(8) 0.003(7) -0.004(6) -0.001(8)
C21 0.077(14) 0.045(11) 0.046(10) 0.002(8) -0.009(9) 0.027(10)
C32 0.044(10) 0.066(12) 0.037(8) 0.014(8) 0.006(7) 0.005(9)
C22 0.047(11) 0.038(10) 0.060(11) -0.001(8) -0.019(8) 0.003(8)
C13 0.049(10) 0.036(9) 0.023(7) -0.002(6) -0.003(6) 0.004(7)
C34 0.046(10) 0.069(12) 0.047(9) 0.010(9) 0.018(8) 0.017(9)
C11 0.033(8) 0.055(11) 0.030(7) -0.004(7) -0.002(6) 0.017(8)
C10 0.066(12) 0.044(10) 0.047(9) 0.008(8) 0.008(8) 0.005(9)
C12 0.054(11) 0.058(12) 0.048(9) 0.009(9) -0.017(8) 0.004(9)
C20 0.081(15) 0.062(13) 0.057(11) 0.020(9) 0.015(10) 0.027(11)
C51 0.053(12) 0.080(14) 0.047(10) 0.012(9) 0.004(8) 0.015(10)
C14 0.063(12) 0.070(13) 0.045(9) -0.002(9) -0.003(8) 0.039(10)
C30 0.055(11) 0.062(12) 0.051(10) 0.009(9) 0.002(8) 0.019(9)
C24 0.026(9) 0.048(11) 0.093(14) 0.008(10) -0.003(9) 0.000(8)
C42 0.090(17) 0.057(13) 0.085(14) -0.004(11) 0.003(12) 0.014(12)
C43 0.12(2) 0.071(14) 0.063(13) 0.019(11) 0.024(12) 0.044(14)
Ta1A 0.0296(4) 0.0361(4) 0.0320(3) 0.0022(3) 0.0031(3) 0.0057(3)
Cl1A 0.058(3) 0.049(3) 0.044(2) -0.0107(19) 0.0119(19) 0.004(2)
N1A 0.030(7) 0.030(7) 0.064(8) 0.005(6) 0.005(6) 0.007(6)
N2A 0.037(8) 0.069(10) 0.048(8) 0.024(7) 0.010(6) 0.018(7)
N3A 0.020(6) 0.046(8) 0.033(6) 0.011(6) -0.004(5) -0.002(5)
N4A 0.024(6) 0.027(6) 0.036(6) 0.012(5) 0.003(5) 0.006(5)
N5A 0.026(6) 0.045(8) 0.025(6) 0.009(5) 0.004(5) 0.019(6)
N6A 0.041(8) 0.047(8) 0.035(7) 0.000(6) -0.003(6) 0.010(6)
N7A 0.042(7) 0.031(7) 0.027(6) -0.002(5) -0.003(5) 0.003(6)
B1A 0.033(10) 0.058(12) 0.026(8) 0.009(8) 0.004(7) 0.010(9)
C21A 0.033(9) 0.048(10) 0.034(8) -0.002(7) -0.003(6) 0.014(7)
C31A 0.032(8) 0.042(9) 0.032(8) -0.009(7) -0.008(6) 0.011(7)
C30A 0.057(12) 0.071(13) 0.046(10) -0.011(9) -0.009(8) 0.012(10)
C32A 0.048(11) 0.068(13) 0.037(9) -0.010(8) -0.011(7) 0.016(9)
C42A 0.068(14) 0.077(15) 0.065(12) 0.002(10) 0.000(10) 0.043(11)
C41A 0.104(17) 0.056(12) 0.043(10) 0.005(9) 0.011(10) -0.011(11)
C34A 0.055(12) 0.13(2) 0.035(9) 0.004(10) -0.003(8) 0.032(12)
C40A 0.040(9) 0.046(9) 0.028(7) -0.001(7) 0.004(6) -0.015(7)
C22A 0.021(8) 0.040(9) 0.044(8) 0.003(7) -0.003(6) -0.001(6)
C43A 0.052(12) 0.072(14) 0.089(14) 0.040(11) -0.002(10) -0.006(10)
C14A 0.085(17) 0.079(16) 0.105(17) 0.046(14) 0.016(13) 0.000(13)
C24A 0.029(9) 0.092(14) 0.042(9) 0.015(9) 0.002(7) 0.007(9)
C10A 0.058(12) 0.052(11) 0.068(11) 0.000(9) 0.009(9) 0.020(9)
C20A 0.038(9) 0.062(11) 0.041(8) 0.011(8) -0.008(7) -0.026(8)
C51A 0.010(7) 0.083(14) 0.055(10) -0.005(9) -0.006(7) 0.000(8)
C33A 0.033(9) 0.081(14) 0.027(8) 0.012(8) -0.004(6) 0.020(9)
C12A 0.041(10) 0.054(11) 0.064(11) 0.016(9) 0.008(8) 0.016(8)
C13A 0.060(11) 0.041(10) 0.038(8) 0.011(7) 0.005(8) 0.004(8)
C11A 0.042(10) 0.054(11) 0.048(9) -0.001(8) -0.005(7) 0.009(8)
C23A 0.029(9) 0.041(10) 0.045(9) 0.007(7) 0.001(7) 0.003(7)
C50A 0.016(7) 0.031(8) 0.045(8) -0.006(7) -0.012(6) -0.006(6)

loop_
_atom_type_symbol
_atom_type_description
_atom_type_scat_dispersion_real
_atom_type_scat_dispersion_imag
_atom_type_scat_source
C C 0.0033 0.0016 'International Tables Vol C Tables 4.2.6.8 and 6.1.1.4'
H H 0 0 'International Tables Vol C Tables 4.2.6.8 and 6.1.1.4'
B B 0.0013 0.0007 'International Tables Vol C Tables 4.2.6.8 and 6.1.1.4'
Cl Cl 0.1484 0.1585 'International Tables Vol C Tables 4.2.6.8 and 6.1.1.4'
N N 0.0061 0.0033 'International Tables Vol C Tables 4.2.6.8 and 6.1.1.4'
Ta Ta -0.7052 6.5227 'International Tables Vol C Tables 4.2.6.8 and 6.1.1.4'

loop_
_exptl_crystal_face_index_h
_exptl_crystal_face_index_k
_exptl_crystal_face_index_l
_exptl_crystal_face_perp_dist
-2 2 -3 0.154
1 -1 2 0.127
2 -5 -4 0.078
-2 5 4 0.069
-3 -2 -3 0.049
1 3 0 0.128
-1 -8 2 0.114
4 5 -2 0.091
-1 0 2 0.121

loop_
_geom_angle_atom_site_label_1
_geom_angle_atom_site_label_2
_geom_angle_atom_site_label_3
_geom_angle
N7 Ta1 C50 94.1(6)
N7 Ta1 N3 102.8(5)
C50 Ta1 N3 157.6(5)
N7 Ta1 N5 98.6(5)
C50 Ta1 N5 85.2(5)
N3 Ta1 N5 78.0(4)
N7 Ta1 N1 175.6(5)
C50 Ta1 N1 83.0(5)
N3 Ta1 N1 80.8(5)
N5 Ta1 N1 84.5(5)
N7 Ta1 Cl1 95.2(4)
C50 Ta1 Cl1 101.3(4)
N3 Ta1 Cl1 91.7(3)
N5 Ta1 Cl1 164.3(3)
N1 Ta1 Cl1 82.2(3)
C11 N1 N2 105.2(11)
C11 N1 Ta1 137.7(11)
N2 N1 Ta1 117.2(8)
C13 N2 N1 110.3(11)
C13 N2 B1 129.2(12)
N1 N2 B1 120.5(11)
C21 N3 N4 107.8(13)
C21 N3 Ta1 129.5(12)
N4 N3 Ta1 122.6(9)
C23 N4 N3 109.5(13)
C23 N4 B1 131.5(13)
N3 N4 B1 119.0(12)
C31 N5 N6 107.2(11)
C31 N5 Ta1 131.7(10)
N6 N5 Ta1 120.5(9)
C33 N6 N5 110.7(12)
C33 N6 B1 127.6(13)
N5 N6 B1 121.0(11)
C40 N7 Ta1 171.9(11)
N4 B1 N6 109.6(12)
N4 B1 N2 110.4(12)
N6 B1 N2 109.0(13)
N5 C31 C32 108.1(13)
N5 C31 C30 124.1(13)
C32 C31 C30 127.7(15)
C51 C50 Ta1 122.1(11)
N4 C23 C22 108.4(15)
N4 C23 C24 122.3(15)
C22 C23 C24 129.2(16)
N7 C40 C43 108.6(15)
N7 C40 C41 106.9(14)
C43 C40 C41 110.7(16)
N7 C40 C42 112.3(15)
C43 C40 C42 107.5(17)
C41 C40 C42 110.9(16)
N6 C33 C32 106.0(13)
N6 C33 C34 125.6(15)
C32 C33 C34 128.4(14)
N3 C21 C22 108.2(14)
N3 C21 C20 127.1(18)
C22 C21 C20 124.5(17)
C31 C32 C33 107.9(14)
C23 C22 C21 105.9(14)
N2 C13 C12 107.0(13)
N2 C13 C14 125.3(15)
C12 C13 C14 127.7(16)
N1 C11 C12 112.4(15)
N1 C11 C10 124.0(14)
C12 C11 C10 123.6(16)
C13 C12 C11 105.2(15)
N7A Ta1A N5A 101.4(4)
N7A Ta1A C50A 95.0(5)
N5A Ta1A C50A 84.4(5)
N7A Ta1A N3A 102.5(5)
N5A Ta1A N3A 77.5(4)
C50A Ta1A N3A 156.9(5)
N7A Ta1A Cl1A 94.1(3)
N5A Ta1A Cl1A 162.5(3)
C50A Ta1A Cl1A 102.5(4)
N3A Ta1A Cl1A 91.3(3)
N7A Ta1A N1A 176.1(5)
N5A Ta1A N1A 81.9(4)
C50A Ta1A N1A 83.1(5)
N3A Ta1A N1A 80.2(4)
Cl1A Ta1A N1A 83.0(3)
C11A N1A N2A 107.8(13)
C11A N1A Ta1A 133.3(11)
N2A N1A Ta1A 118.9(9)
N1A N2A C13A 110.1(12)
N1A N2A B1A 119.4(13)
C13A N2A B1A 130.5(13)
C21A N3A N4A 107.6(11)
C21A N3A Ta1A 129.7(10)
N4A N3A Ta1A 122.6(8)
C23A N4A N3A 110.6(10)
C23A N4A B1A 130.8(12)
N3A N4A B1A 118.6(11)
C31A N5A N6A 106.9(11)
C31A N5A Ta1A 130.7(10)
N6A N5A Ta1A 122.3(9)
N5A N6A C33A 108.7(13)
N5A N6A B1A 120.1(11)
C33A N6A B1A 131.0(14)
C40A N7A Ta1A 171.4(10)
N6A B1A N4A 108.3(13)
N6A B1A N2A 111.8(13)
N4A B1A N2A 110.4(12)
N3A C21A C22A 109.2(13)
N3A C21A C20A 124.4(14)
C22A C21A C20A 126.4(13)
N5A C31A C32A 109.4(15)
N5A C31A C30A 125.0(13)
C32A C31A C30A 125.6(15)
C33A C32A C31A 107.0(15)
N7A C40A C43A 109.1(13)
N7A C40A C41A 108.5(12)
C43A C40A C41A 110.8(14)
N7A C40A C42A 111.0(13)
C43A C40A C42A 108.2(15)
C41A C40A C42A 109.3(14)
C23A C22A C21A 105.9(12)
C32A C33A N6A 107.9(14)
C32A C33A C34A 130.5(16)
N6A C33A C34A 121.3(17)
C13A C12A C11A 105.7(15)
C12A C13A N2A 107.0(14)
C12A C13A C14A 130.1(17)
N2A C13A C14A 122.8(16)
N1A C11A C12A 109.2(15)
N1A C11A C10A 128.1(16)
C12A C11A C10A 122.7(15)
N4A C23A C22A 106.6(12)
N4A C23A C24A 124.3(13)
C22A C23A C24A 129.0(14)
C51A C50A Ta1A 118.8(9)

loop_
_geom_bond_atom_site_label_1
_geom_bond_atom_site_label_2
_geom_bond_distance
Ta1 N7 1.725(12)
Ta1 C50 2.206(16)
Ta1 N3 2.248(13)
Ta1 N5 2.257(12)
Ta1 N1 2.367(11)
Ta1 Cl1 2.400(4)
N1 C11 1.297(19)
N1 N2 1.436(16)
N2 C13 1.361(18)
N2 B1 1.56(2)
N3 C21 1.29(2)
N3 N4 1.408(16)
N4 C23 1.332(19)
N4 B1 1.502(19)
N5 C31 1.351(18)
N5 N6 1.380(16)
N6 C33 1.345(18)
N6 B1 1.54(2)
N7 C40 1.49(2)
C31 C32 1.39(2)
C31 C30 1.47(2)
C41 C40 1.55(2)
C50 C51 1.50(2)
C23 C22 1.35(2)
C23 C24 1.47(2)
C40 C43 1.49(2)
C40 C42 1.56(3)
C33 C32 1.40(2)
C33 C34 1.48(2)
C21 C22 1.46(2)
C21 C20 1.49(2)
C13 C12 1.40(2)
C13 C14 1.44(2)
C11 C12 1.43(2)
C11 C10 1.50(2)
Ta1A N7A 1.803(11)
Ta1A N5A 2.228(10)
Ta1A C50A 2.231(12)
Ta1A N3A 2.249(11)
Ta1A Cl1A 2.396(4)
Ta1A N1A 2.401(12)
N1A C11A 1.316(19)
N1A N2A 1.360(17)
N2A C13A 1.39(2)
N2A B1A 1.56(2)
N3A C21A 1.321(17)
N3A N4A 1.385(15)
N4A C23A 1.353(17)
N4A B1A 1.518(19)
N5A C31A 1.343(18)
N5A N6A 1.366(17)
N6A C33A 1.376(18)
N6A B1A 1.50(2)
N7A C40A 1.431(18)
C21A C22A 1.43(2)
C21A C20A 1.50(2)
C31A C32A 1.39(2)
C31A C30A 1.53(2)
C32A C33A 1.35(2)
C42A C40A 1.54(2)
C41A C40A 1.52(2)
C34A C33A 1.51(2)
C40A C43A 1.51(2)
C22A C23A 1.40(2)
C14A C13A 1.46(2)
C24A C23A 1.48(2)
C10A C11A 1.48(2)
C51A C50A 1.53(2)
C12A C13A 1.36(2)
C12A C11A 1.45(2)
